data_4329766
loop_
_publ_author_name
'Hani El Moll'
'Wei Zhu'
'Eric Oldfield'
'L. Marleny Rodriguez-Albelo'
'Pierre Mialane'
'J\'er\^ome Marrot'
'Neus Vila'
'Israel Martyr Mbomekall\'e'
'Eric Rivi\`ere'
'Carole Duboc'
'Anne Dolbecq'

_publ_contact_author
;
      Dr A. Dolbecq
      Institut Lavoisier, ILV, UMR CNRS 8180
      Universit\'e de Versailles Saint-Quentin-en-Yvelines
      45 Avenue des Etats Unis
      78035 Versailles cedex
      France
;
_publ_contact_author_email dolbecq@chimie.uvsq.fr
_publ_contact_author_fax '(33) 1 39 25 43 81'
_publ_contact_author_phone '(33) 1 39 25 43 83'
_publ_section_title
;
 Polyoxometalates Functionalized by Bisphosphonate Ligands: Synthesis,
 Structural, Magnetic, and Spectroscopic Characterizations and Activity on
 Tumor Cell Lines
;
_journal_name_full 'Inorganic Chemistry'
_journal_page_first 7921
_journal_page_last 7931
_journal_paper_doi 10.1021/ic3010079
_journal_volume 51
_journal_year 2012
_chemical_formula_sum 'C8 H53 Mo6 N5.25 O39 P4 Rb0.75 S2'
_chemical_formula_weight 1674.80
_chemical_name_systematic
;
 ?
;
_space_group_IT_number 2
_symmetry_cell_setting triclinic
_symmetry_space_group_name_Hall '-P 1'
_symmetry_space_group_name_H-M 'P -1'
_atom_sites_solution_hydrogens geom
_atom_sites_solution_primary direct
_atom_sites_solution_secondary difmap
_audit_creation_method SHELXL-97
_cell_angle_alpha 104.176(2)
_cell_angle_beta 94.472(2)
_cell_angle_gamma 96.615(2)
_cell_formula_units_Z 2
_cell_length_a 9.3739(8)
_cell_length_b 15.2154(13)
_cell_length_c 17.8484(15)
_cell_measurement_reflns_used 9092
_cell_measurement_temperature 293(2)
_cell_measurement_theta_max 30.07
_cell_measurement_theta_min 1.39
_cell_volume 2436.8(4)
_computing_cell_refinement 'BRUKER SMART'
_computing_data_collection 'BRUKER SMART'
_computing_data_reduction 'BRUKER SAINT'
_computing_structure_refinement 'SHELXL-97 (Sheldrick, 2008)'
_computing_structure_solution 'SHELXS-97 (Sheldrick, 1997)'
_diffrn_ambient_temperature 293(2)
_diffrn_measured_fraction_theta_full 0.942
_diffrn_measured_fraction_theta_max 0.942
_diffrn_measurement_device_type 'CCDC area detector'
_diffrn_measurement_method 'phi and omega scans'
_diffrn_radiation_monochromator graphite
_diffrn_radiation_source 'fine-focus sealed tube'
_diffrn_radiation_type MoK\a
_diffrn_radiation_wavelength 0.71073
_diffrn_reflns_av_R_equivalents 0.0751
_diffrn_reflns_av_sigmaI/netI 0.0940
_diffrn_reflns_limit_h_max 12
_diffrn_reflns_limit_h_min -13
_diffrn_reflns_limit_k_max 21
_diffrn_reflns_limit_k_min -16
_diffrn_reflns_limit_l_max 24
_diffrn_reflns_limit_l_min -24
_diffrn_reflns_number 18682
_diffrn_reflns_theta_full 30.07
_diffrn_reflns_theta_max 30.07
_diffrn_reflns_theta_min 1.39
_exptl_absorpt_coefficient_mu 2.567
_exptl_absorpt_correction_T_max 0.8824
_exptl_absorpt_correction_T_min 0.7834
_exptl_absorpt_correction_type multi-scan
_exptl_crystal_colour white
_exptl_crystal_density_diffrn 2.283
_exptl_crystal_description rods
_exptl_crystal_F_000 1643
_exptl_crystal_size_max 0.10
_exptl_crystal_size_mid 0.10
_exptl_crystal_size_min 0.05
_refine_diff_density_max 2.691
_refine_diff_density_min -1.278
_refine_diff_density_rms 0.226
_refine_ls_extinction_method none
_refine_ls_goodness_of_fit_ref 1.035
_refine_ls_hydrogen_treatment constr
_refine_ls_matrix_type full
_refine_ls_number_parameters 611
_refine_ls_number_reflns 13463
_refine_ls_number_restraints 0
_refine_ls_restrained_S_all 1.035
_refine_ls_R_factor_all 0.0832
_refine_ls_R_factor_gt 0.0524
_refine_ls_shift/su_max 0.033
_refine_ls_shift/su_mean 0.003
_refine_ls_structure_factor_coef Fsqd
_refine_ls_weighting_details 'calc w=1/[\s^2^(Fo^2^)+(0.0778P)^2^+0.0000P] where P=(Fo^2^+2Fc^2^)/3'
_refine_ls_weighting_scheme calc
_refine_ls_wR_factor_gt 0.1481
_refine_ls_wR_factor_ref 0.1619
_reflns_number_gt 8937
_reflns_number_total 13463
_reflns_threshold_expression >2\s(I)
_cod_data_source_file ic3010079_si_003_1.cif
_cod_data_source_block Mo6(sul)2
_cod_depositor_comments
;
The following automatic conversions were performed:

'_exptl_absorpt_correction_type' value 'multi-scans' was replaced
with the value 'multi-scan' as specified in the replacement file
'src/cod-tools/trunk/data/replacement-values/replacement_values.lst'.

Automatic conversion script
Id: cif_fix_values 5376 2017-05-30 11:51:03Z andrius 
;
_cod_database_code 4329766

loop_
_symmetry_equiv_pos_as_xyz
'x, y, z'
'-x, -y, -z'

loop_
_atom_site_label
_atom_site_type_symbol
_atom_site_fract_x
_atom_site_fract_y
_atom_site_fract_z
_atom_site_U_iso_or_equiv
_atom_site_adp_type
_atom_site_occupancy
_atom_site_symmetry_multiplicity
_atom_site_calc_flag
_atom_site_refinement_flags
Mo1 Mo 0.35105(6) 0.03281(4) 0.06154(3) 0.02794(14) Uani 1 1 d .
Mo2 Mo 0.27561(6) 0.21193(4) 0.23467(3) 0.02306(13) Uani 1 1 d .
Mo3 Mo 0.56228(6) 0.35668(4) 0.28751(3) 0.02363(13) Uani 1 1 d .
Mo4 Mo 0.14890(6) 0.94209(3) 0.45192(3) 0.02143(12) Uani 1 1 d .
Mo5 Mo 0.21384(6) 0.72390(4) 0.31517(3) 0.02820(14) Uani 1 1 d .
Mo6 Mo -0.07741(6) 0.58364(4) 0.29020(3) 0.02685(14) Uani 1 1 d .
P1 P 0.51042(18) 0.25563(11) 0.10043(9) 0.0228(3) Uani 1 1 d .
P2 P 0.61454(18) 0.14614(11) 0.21154(9) 0.0217(3) Uani 1 1 d .
P3 P -0.01843(17) 0.73179(10) 0.46049(9) 0.0200(3) Uani 1 1 d .
P4 P -0.12594(18) 0.79875(10) 0.32152(9) 0.0211(3) Uani 1 1 d .
S1 S 0.8502(2) 0.25727(13) 0.04276(10) 0.0358(4) Uani 1 1 d .
S2 S -0.3457(2) 0.74696(14) 0.52227(10) 0.0360(4) Uani 1 1 d .
O1 O 0.2136(6) 0.0257(4) -0.0089(3) 0.0431(13) Uani 1 1 d .
O2 O 0.3057(6) -0.0669(3) 0.0886(3) 0.0444(14) Uani 1 1 d .
O3 O 0.5000 0.0000 0.0000 0.0400(18) Uani 1 2 d S
O4 O 0.2736(5) 0.1134(3) 0.1488(3) 0.0311(11) Uani 1 1 d .
O5 O 0.4341(5) 0.1663(3) 0.0469(2) 0.0274(10) Uani 1 1 d .
O6 O 0.5396(5) 0.0579(3) 0.1558(2) 0.0270(10) Uani 1 1 d .
O7 O 0.2130(6) 0.1562(3) 0.3008(3) 0.0367(12) Uani 1 1 d .
O8 O 0.1301(5) 0.2619(4) 0.2083(3) 0.0368(12) Uani 1 1 d .
O9 O 0.3731(5) 0.3265(3) 0.3110(2) 0.0283(10) Uani 1 1 d .
O10 O 0.5076(5) 0.1969(3) 0.2638(2) 0.0245(9) Uani 1 1 d .
O11 O 0.4212(5) 0.2943(3) 0.1684(2) 0.0238(9) Uani 1 1 d .
O12 O 0.5594(6) 0.4662(3) 0.2807(3) 0.0393(12) Uani 1 1 d .
O13 O 0.6637(5) 0.3686(3) 0.3749(3) 0.0365(12) Uani 1 1 d .
O14 O 0.7068(5) 0.3153(3) 0.2181(2) 0.0225(9) Uani 1 1 d .
O15 O 0.5598(6) 0.3246(3) 0.0581(3) 0.0351(11) Uani 1 1 d .
O16 O 0.7493(5) 0.1374(3) 0.2583(3) 0.0349(11) Uani 1 1 d .
O17 O 0.2786(5) 0.9655(3) 0.5295(3) 0.0334(11) Uani 1 1 d .
O18 O 0.2065(5) 1.0215(3) 0.4032(3) 0.0337(11) Uani 1 1 d .
O19 O 0.0000 1.0000 0.5000 0.0276(14) Uani 1 2 d S
O20 O 0.2197(5) 0.8381(3) 0.3822(3) 0.0279(10) Uani 1 1 d .
O21 O 0.0549(5) 0.8281(3) 0.4985(2) 0.0246(9) Uani 1 1 d .
O22 O -0.0422(5) 0.8913(3) 0.3601(2) 0.0255(9) Uani 1 1 d .
O23 O 0.3629(6) 0.6863(3) 0.3501(3) 0.0425(13) Uani 1 1 d .
O24 O 0.2621(6) 0.7524(4) 0.2334(3) 0.0478(14) Uani 1 1 d .
O25 O 0.1122(5) 0.5996(3) 0.2624(3) 0.0355(12) Uani 1 1 d .
O26 O 0.0717(5) 0.6774(3) 0.3992(2) 0.0243(9) Uani 1 1 d .
O27 O -0.0264(5) 0.7315(3) 0.2790(2) 0.0262(9) Uani 1 1 d .
O28 O -0.1779(6) 0.5472(4) 0.2022(3) 0.0428(13) Uani 1 1 d .
O29 O -0.0771(6) 0.4877(3) 0.3242(3) 0.0437(14) Uani 1 1 d .
O30 O -0.2201(5) 0.6454(3) 0.3505(2) 0.0235(9) Uani 1 1 d .
O31 O -0.0627(5) 0.6775(3) 0.5166(3) 0.0290(10) Uani 1 1 d .
O32 O -0.2607(5) 0.8005(3) 0.2711(3) 0.0326(11) Uani 1 1 d .
C1 C 0.6655(7) 0.2314(4) 0.1575(3) 0.0210(12) Uani 1 1 d .
C2 C 0.7931(7) 0.2009(4) 0.1141(4) 0.0278(14) Uani 1 1 d .
H2A H 0.7689 0.1362 0.0888 0.033 Uiso 1 1 calc R
H2B H 0.8752 0.2075 0.1526 0.033 Uiso 1 1 calc R
C3 C 0.9344(10) 0.3656(5) 0.1009(5) 0.051(2) Uani 1 1 d .
H3A H 0.8650 0.3958 0.1308 0.076 Uiso 1 1 calc R
H3B H 0.9710 0.4023 0.0680 0.076 Uiso 1 1 calc R
H3C H 1.0126 0.3573 0.1354 0.076 Uiso 1 1 calc R
C4 C 1.0063(9) 0.1993(6) 0.0211(5) 0.054(2) Uani 1 1 d .
H4A H 1.0545 0.1925 0.0684 0.081 Uiso 1 1 calc R
H4B H 1.0714 0.2346 -0.0028 0.081 Uiso 1 1 calc R
H4C H 0.9755 0.1399 -0.0138 0.081 Uiso 1 1 calc R
C5 C -0.1764(7) 0.7392(4) 0.3960(3) 0.0215(12) Uani 1 1 d .
C6 C -0.3018(7) 0.7789(4) 0.4344(4) 0.0243(13) Uani 1 1 d .
H6A H -0.3870 0.7608 0.3968 0.029 Uiso 1 1 calc R
H6B H -0.2806 0.8451 0.4467 0.029 Uiso 1 1 calc R
C7 C -0.4266(10) 0.6282(6) 0.4846(5) 0.049(2) Uani 1 1 d .
H7A H -0.4693 0.6068 0.5251 0.074 Uiso 1 1 calc R
H7B H -0.3535 0.5916 0.4662 0.074 Uiso 1 1 calc R
H7C H -0.4998 0.6235 0.4425 0.074 Uiso 1 1 calc R
C8 C -0.5000(9) 0.8077(6) 0.5388(5) 0.051(2) Uani 1 1 d .
H8A H -0.5710 0.7867 0.4943 0.077 Uiso 1 1 calc R
H8B H -0.4697 0.8721 0.5472 0.077 Uiso 1 1 calc R
H8C H -0.5410 0.7964 0.5838 0.077 Uiso 1 1 calc R
Rb1 Rb 0.5404(2) 0.62587(14) 0.21278(12) 0.0380(5) Uani 0.35 1 d P
Rb2 Rb 0.2983(5) 0.9575(3) 0.2543(2) 0.0460(10) Uani 0.20 1 d P
Rb3 Rb 0.6523(6) 0.8845(3) 0.1290(2) 0.0493(11) Uani 0.20 1 d P
O1W O 0.9384(6) 0.0696(4) 0.3424(3) 0.0456(14) Uani 1 1 d .
O2W O 0.5838(9) 0.9433(5) 0.3168(4) 0.078(2) Uani 1 1 d .
O3W O 0.9477(6) 0.3013(4) 0.3315(3) 0.0459(14) Uani 1 1 d .
O4W O 0.2902(11) 0.4686(6) 0.1600(6) 0.115(3) Uani 1 1 d .
O5W O 0.5651(9) 0.2768(6) -0.1007(4) 0.081(2) Uani 1 1 d .
O6W O -0.1031(17) 0.4803(8) 0.4957(8) 0.058(4) Uani 0.50 1 d P
O7W O 0.5951(17) 0.5036(6) 0.0614(6) 0.067(5) Uani 0.50 1 d P
O8W O 0.251(2) 0.4812(11) 0.3731(9) 0.071(5) Uani 0.50 1 d P
O9W O 0.2487(17) 0.4806(10) 0.3200(13) 0.075(5) Uani 0.50 1 d P
O10W O 0.0180(17) 0.0126(12) -0.1651(8) 0.098(6) Uani 0.50 1 d P
O11W O 0.0822(19) 0.6148(13) 0.0863(7) 0.110(7) Uani 0.50 1 d P
O12W O 0.808(3) 0.4702(17) 0.5224(11) 0.133(9) Uani 0.50 1 d P
O13W O 0.804(3) 0.7096(15) 0.1076(10) 0.148(10) Uani 0.50 1 d P

loop_
_atom_site_aniso_label
_atom_site_aniso_U_11
_atom_site_aniso_U_22
_atom_site_aniso_U_33
_atom_site_aniso_U_23
_atom_site_aniso_U_13
_atom_site_aniso_U_12
Mo1 0.0245(3) 0.0314(3) 0.0213(3) -0.0043(2) 0.0008(2) 0.0020(2)
Mo2 0.0194(3) 0.0269(3) 0.0205(3) 0.0012(2) 0.0042(2) 0.0026(2)
Mo3 0.0236(3) 0.0221(3) 0.0226(3) 0.0012(2) 0.0024(2) 0.0024(2)
Mo4 0.0210(3) 0.0172(2) 0.0250(3) 0.00398(19) 0.0003(2) 0.00291(19)
Mo5 0.0228(3) 0.0259(3) 0.0328(3) -0.0008(2) 0.0080(2) 0.0053(2)
Mo6 0.0262(3) 0.0191(3) 0.0308(3) -0.0018(2) 0.0013(2) 0.0039(2)
P1 0.0247(8) 0.0281(8) 0.0175(7) 0.0074(6) 0.0015(6) 0.0082(6)
P2 0.0223(8) 0.0217(7) 0.0209(7) 0.0053(6) -0.0020(6) 0.0051(6)
P3 0.0208(8) 0.0189(7) 0.0205(7) 0.0058(6) -0.0005(6) 0.0033(6)
P4 0.0230(8) 0.0209(7) 0.0189(7) 0.0048(6) -0.0010(6) 0.0045(6)
S1 0.0337(10) 0.0466(10) 0.0272(8) 0.0078(7) 0.0090(7) 0.0062(8)
S2 0.0305(9) 0.0532(11) 0.0244(8) 0.0078(7) 0.0057(7) 0.0087(8)
O1 0.035(3) 0.055(3) 0.029(3) -0.004(2) -0.008(2) 0.005(2)
O2 0.054(4) 0.034(3) 0.036(3) -0.002(2) 0.004(3) -0.007(2)
O3 0.041(4) 0.047(4) 0.029(4) -0.002(3) 0.010(3) 0.014(3)
O4 0.028(2) 0.034(2) 0.024(2) -0.0053(18) 0.004(2) -0.0015(19)
O5 0.030(3) 0.032(2) 0.018(2) 0.0041(17) 0.0003(19) 0.0049(19)
O6 0.030(3) 0.026(2) 0.023(2) 0.0042(17) -0.0033(19) 0.0045(18)
O7 0.040(3) 0.038(3) 0.029(3) 0.006(2) 0.008(2) -0.004(2)
O8 0.029(3) 0.050(3) 0.031(3) 0.004(2) 0.006(2) 0.014(2)
O9 0.027(2) 0.030(2) 0.024(2) -0.0004(18) 0.0082(19) 0.0036(19)
O10 0.025(2) 0.026(2) 0.021(2) 0.0043(17) 0.0005(18) 0.0053(18)
O11 0.025(2) 0.027(2) 0.022(2) 0.0071(17) 0.0055(18) 0.0097(18)
O12 0.044(3) 0.020(2) 0.052(3) 0.004(2) 0.007(3) 0.002(2)
O13 0.031(3) 0.046(3) 0.026(2) 0.002(2) -0.001(2) -0.001(2)
O14 0.023(2) 0.021(2) 0.021(2) 0.0006(16) -0.0002(17) 0.0017(16)
O15 0.044(3) 0.040(3) 0.030(2) 0.021(2) 0.007(2) 0.009(2)
O16 0.029(3) 0.038(3) 0.037(3) 0.013(2) -0.012(2) 0.007(2)
O17 0.027(3) 0.035(3) 0.034(3) 0.005(2) -0.007(2) 0.002(2)
O18 0.034(3) 0.029(2) 0.040(3) 0.015(2) 0.003(2) 0.000(2)
O19 0.024(3) 0.021(3) 0.033(3) -0.005(2) -0.002(3) 0.012(2)
O20 0.022(2) 0.026(2) 0.033(2) 0.0010(18) 0.006(2) 0.0039(18)
O21 0.026(2) 0.021(2) 0.024(2) 0.0040(17) -0.0018(18) 0.0016(17)
O22 0.025(2) 0.025(2) 0.027(2) 0.0086(17) -0.0052(19) 0.0054(18)
O23 0.028(3) 0.038(3) 0.060(4) 0.003(2) 0.008(3) 0.016(2)
O24 0.048(3) 0.051(3) 0.040(3) 0.001(2) 0.022(3) 0.000(3)
O25 0.033(3) 0.027(2) 0.040(3) -0.008(2) 0.010(2) 0.004(2)
O26 0.024(2) 0.020(2) 0.029(2) 0.0049(17) 0.0029(18) 0.0056(17)
O27 0.029(2) 0.025(2) 0.025(2) 0.0057(17) 0.0043(19) 0.0047(18)
O28 0.042(3) 0.044(3) 0.031(3) -0.010(2) -0.004(2) 0.007(2)
O29 0.044(3) 0.019(2) 0.065(4) 0.006(2) 0.000(3) 0.005(2)
O30 0.023(2) 0.021(2) 0.025(2) 0.0029(16) 0.0010(18) 0.0024(17)
O31 0.034(3) 0.029(2) 0.026(2) 0.0123(18) 0.002(2) 0.004(2)
O32 0.030(3) 0.038(3) 0.028(2) 0.008(2) -0.008(2) 0.005(2)
C1 0.021(3) 0.025(3) 0.018(3) 0.005(2) 0.003(2) 0.006(2)
C2 0.026(3) 0.030(3) 0.028(3) 0.006(3) 0.004(3) 0.006(3)
C3 0.055(6) 0.043(5) 0.054(5) 0.012(4) 0.015(4) 0.001(4)
C4 0.043(5) 0.069(6) 0.049(5) 0.005(4) 0.025(4) 0.013(4)
C5 0.021(3) 0.020(3) 0.022(3) 0.003(2) 0.001(2) 0.003(2)
C6 0.022(3) 0.025(3) 0.026(3) 0.005(2) 0.004(3) 0.006(2)
C7 0.052(5) 0.058(5) 0.042(5) 0.023(4) 0.009(4) 0.000(4)
C8 0.038(5) 0.069(6) 0.050(5) 0.013(4) 0.017(4) 0.017(4)
Rb1 0.0355(11) 0.0398(11) 0.0373(11) 0.0088(8) -0.0023(9) 0.0064(9)
Rb2 0.073(3) 0.042(2) 0.0321(18) 0.0165(15) 0.0199(19) 0.021(2)
Rb3 0.077(3) 0.045(2) 0.0336(19) 0.0138(16) 0.009(2) 0.030(2)
O1W 0.047(3) 0.049(3) 0.050(3) 0.027(3) 0.001(3) 0.013(3)
O2W 0.082(6) 0.071(5) 0.073(5) 0.001(4) -0.016(4) 0.032(4)
O3W 0.047(3) 0.053(3) 0.038(3) 0.010(2) 0.002(3) 0.014(3)
O4W 0.112(8) 0.097(7) 0.141(9) 0.045(6) -0.009(7) 0.020(6)
O5W 0.087(6) 0.126(7) 0.047(4) 0.041(4) 0.015(4) 0.044(5)
O6W 0.088(11) 0.040(7) 0.041(7) 0.001(5) 0.016(7) 0.005(7)
O7W 0.147(14) 0.016(5) 0.027(5) 0.004(4) -0.027(7) -0.001(6)
O8W 0.086(12) 0.075(10) 0.071(11) 0.030(9) 0.032(10) 0.053(9)
O9W 0.051(9) 0.049(8) 0.146(17) 0.052(11) 0.020(11) 0.024(7)
O10W 0.065(10) 0.120(13) 0.063(9) -0.044(9) 0.000(8) -0.032(9)
O11W 0.113(14) 0.168(16) 0.025(6) 0.032(8) -0.009(8) -0.086(12)
O12W 0.120(19) 0.18(2) 0.068(13) -0.032(13) 0.010(13) 0.017(17)
O13W 0.26(3) 0.163(19) 0.071(12) 0.075(12) 0.083(16) 0.12(2)

loop_
_atom_type_symbol
_atom_type_description
_atom_type_scat_dispersion_real
_atom_type_scat_dispersion_imag
_atom_type_scat_source
O O 0.0106 0.0060 'International Tables Vol C Tables 4.2.6.8 and 6.1.1.4'
P P 0.1023 0.0942 'International Tables Vol C Tables 4.2.6.8 and 6.1.1.4'
S S 0.1246 0.1234 'International Tables Vol C Tables 4.2.6.8 and 6.1.1.4'
Mo Mo -1.6832 0.6857 'International Tables Vol C Tables 4.2.6.8 and 6.1.1.4'
C C 0.0033 0.0016 'International Tables Vol C Tables 4.2.6.8 and 6.1.1.4'
Rb Rb -0.9393 2.9676 'International Tables Vol C Tables 4.2.6.8 and 6.1.1.4'
H H 0.0000 0.0000 'International Tables Vol C Tables 4.2.6.8 and 6.1.1.4'
N N 0.0061 0.0033 'International Tables Vol C Tables 4.2.6.8 and 6.1.1.4'

loop_
_geom_angle_atom_site_label_1
_geom_angle_atom_site_label_2
_geom_angle_atom_site_label_3
_geom_angle
_geom_angle_site_symmetry_1
_geom_angle_site_symmetry_3
O1 Mo1 O2 101.3(3) . .
O1 Mo1 O3 100.36(18) . .
O2 Mo1 O3 100.42(19) . .
O1 Mo1 O4 98.2(2) . .
O2 Mo1 O4 96.0(2) . .
O3 Mo1 O4 152.23(14) . .
O1 Mo1 O5 88.7(2) . .
O2 Mo1 O5 169.7(2) . .
O3 Mo1 O5 80.31(12) . .
O4 Mo1 O5 79.63(18) . .
O1 Mo1 O6 174.1(2) . .
O2 Mo1 O6 84.4(2) . .
O3 Mo1 O6 79.93(12) . .
O4 Mo1 O6 79.54(18) . .
O5 Mo1 O6 85.54(16) . .
O1 Mo1 Rb3 49.5(2) . 2_665
O2 Mo1 Rb3 138.22(18) . 2_665
O3 Mo1 Rb3 64.59(7) . 2_665
O4 Mo1 Rb3 115.05(16) . 2_665
O5 Mo1 Rb3 51.40(13) . 2_665
O6 Mo1 Rb3 126.49(14) . 2_665
O1 Mo1 Rb2 123.6(2) . 1_545
O2 Mo1 Rb2 42.14(17) . 1_545
O3 Mo1 Rb2 123.17(7) . 1_545
O4 Mo1 Rb2 59.50(16) . 1_545
O5 Mo1 Rb2 129.16(12) . 1_545
O6 Mo1 Rb2 59.98(14) . 1_545
Rb3 Mo1 Rb2 171.93(10) 2_665 1_545
O1 Mo1 Rb3 141.63(19) . 1_545
O2 Mo1 Rb3 57.0(2) . 1_545
O3 Mo1 Rb3 59.39(6) . 1_545
O4 Mo1 Rb3 114.13(15) . 1_545
O5 Mo1 Rb3 116.10(14) . 1_545
O6 Mo1 Rb3 43.35(12) . 1_545
Rb3 Mo1 Rb3 123.98(5) 2_665 1_545
Rb2 Mo1 Rb3 63.83(9) 1_545 1_545
O7 Mo2 O8 103.6(3) . .
O7 Mo2 O4 100.6(2) . .
O8 Mo2 O4 102.2(2) . .
O7 Mo2 O9 97.4(2) . .
O8 Mo2 O9 94.0(2) . .
O4 Mo2 O9 152.1(2) . .
O7 Mo2 O10 94.1(2) . .
O8 Mo2 O10 158.2(2) . .
O4 Mo2 O10 86.63(18) . .
O9 Mo2 O10 70.93(17) . .
O7 Mo2 O11 163.7(2) . .
O8 Mo2 O11 89.8(2) . .
O4 Mo2 O11 85.41(18) . .
O9 Mo2 O11 71.99(17) . .
O10 Mo2 O11 70.94(15) . .
O7 Mo2 Mo3 117.95(17) . .
O8 Mo2 Mo3 111.82(18) . .
O4 Mo2 Mo3 118.50(15) . .
O9 Mo2 Mo3 33.63(13) . .
O10 Mo2 Mo3 47.41(11) . .
O11 Mo2 Mo3 46.92(10) . .
O7 Mo2 Rb2 48.79(17) . 1_545
O8 Mo2 Rb2 130.65(19) . 1_545
O4 Mo2 Rb2 57.58(16) . 1_545
O9 Mo2 Rb2 125.24(15) . 1_545
O10 Mo2 Rb2 70.83(13) . 1_545
O11 Mo2 Rb2 127.32(12) . 1_545
Mo3 Mo2 Rb2 117.34(7) . 1_545
O12 Mo3 O13 104.1(2) . .
O12 Mo3 O9 101.3(2) . .
O13 Mo3 O9 102.2(2) . .
O12 Mo3 O14 102.1(2) . .
O13 Mo3 O14 98.5(2) . .
O9 Mo3 O14 143.73(17) . .
O12 Mo3 O11 93.1(2) . .
O13 Mo3 O11 162.8(2) . .
O9 Mo3 O11 73.73(17) . .
O14 Mo3 O11 77.70(16) . .
O12 Mo3 O10 161.6(2) . .
O13 Mo3 O10 93.8(2) . .
O9 Mo3 O10 70.46(17) . .
O14 Mo3 O10 78.78(16) . .
O11 Mo3 O10 69.02(15) . .
O12 Mo3 Mo2 119.55(18) . .
O13 Mo3 Mo2 121.25(17) . .
O9 Mo3 Mo2 36.02(12) . .
O14 Mo3 Mo2 107.76(12) . .
O11 Mo3 Mo2 46.70(11) . .
O10 Mo3 Mo2 44.72(11) . .
O17 Mo4 O18 102.2(2) . .
O17 Mo4 O19 100.09(17) . .
O18 Mo4 O19 98.76(17) . .
O17 Mo4 O20 100.2(2) . .
O18 Mo4 O20 95.7(2) . .
O19 Mo4 O20 151.97(13) . .
O17 Mo4 O21 85.9(2) . .
O18 Mo4 O21 171.47(19) . .
O19 Mo4 O21 82.33(12) . .
O20 Mo4 O21 80.02(17) . .
O17 Mo4 O22 169.2(2) . .
O18 Mo4 O22 88.6(2) . .
O19 Mo4 O22 77.42(11) . .
O20 Mo4 O22 79.04(17) . .
O21 Mo4 O22 83.33(16) . .
O17 Mo4 Rb2 114.33(19) . .
O18 Mo4 Rb2 39.33(17) . .
O19 Mo4 Rb2 128.62(6) . .
O20 Mo4 Rb2 57.28(15) . .
O21 Mo4 Rb2 134.52(12) . .
O22 Mo4 Rb2 74.51(14) . .
O23 Mo5 O24 104.0(3) . .
O23 Mo5 O20 102.5(2) . .
O24 Mo5 O20 101.1(2) . .
O23 Mo5 O25 94.9(2) . .
O24 Mo5 O25 96.5(2) . .
O20 Mo5 O25 151.3(2) . .
O23 Mo5 O26 94.1(2) . .
O24 Mo5 O26 159.6(2) . .
O20 Mo5 O26 83.82(18) . .
O25 Mo5 O26 72.26(18) . .
O23 Mo5 O27 160.3(2) . .
O24 Mo5 O27 90.6(2) . .
O20 Mo5 O27 87.20(17) . .
O25 Mo5 O27 70.06(18) . .
O26 Mo5 O27 69.66(16) . .
O23 Mo5 Mo6 114.61(19) . .
O24 Mo5 Mo6 114.72(19) . .
O20 Mo5 Mo6 117.92(14) . .
O25 Mo5 Mo6 33.43(14) . .
O26 Mo5 Mo6 47.35(11) . .
O27 Mo5 Mo6 46.13(11) . .
O23 Mo5 Rb1 48.33(19) . .
O24 Mo5 Rb1 59.5(2) . .
O20 Mo5 Rb1 126.05(14) . .
O25 Mo5 Rb1 82.45(14) . .
O26 Mo5 Rb1 132.73(11) . .
O27 Mo5 Rb1 136.87(11) . .
Mo6 Mo5 Rb1 115.79(4) . .
O23 Mo5 Rb2 113.9(2) . .
O24 Mo5 Rb2 45.09(19) . .
O20 Mo5 Rb2 56.10(15) . .
O25 Mo5 Rb2 135.15(17) . .
O26 Mo5 Rb2 134.21(12) . .
O27 Mo5 Rb2 85.76(13) . .
Mo6 Mo5 Rb2 130.99(7) . .
Rb1 Mo5 Rb2 91.62(7) . .
O28 Mo6 O29 104.7(3) . .
O28 Mo6 O25 102.3(2) . .
O29 Mo6 O25 101.6(2) . .
O28 Mo6 O30 98.8(2) . .
O29 Mo6 O30 100.9(2) . .
O25 Mo6 O30 143.84(18) . .
O28 Mo6 O27 93.3(2) . .
O29 Mo6 O27 161.8(2) . .
O25 Mo6 O27 71.92(19) . .
O30 Mo6 O27 77.93(16) . .
O28 Mo6 O26 161.7(2) . .
O29 Mo6 O26 93.5(2) . .
O25 Mo6 O26 71.93(18) . .
O30 Mo6 O26 78.80(16) . .
O27 Mo6 O26 68.42(15) . .
O28 Mo6 Mo5 121.1(2) . .
O29 Mo6 Mo5 119.15(19) . .
O25 Mo6 Mo5 35.44(13) . .
O30 Mo6 Mo5 108.43(12) . .
O27 Mo6 Mo5 46.45(11) . .
O26 Mo6 Mo5 45.15(11) . .
O28 Mo6 Rb1 46.87(18) . 1_455
O29 Mo6 Rb1 114.74(19) . 1_455
O25 Mo6 Rb1 136.32(17) . 1_455
O30 Mo6 Rb1 52.30(13) . 1_455
O27 Mo6 Rb1 79.21(12) . 1_455
O26 Mo6 Rb1 126.04(11) . 1_455
Mo5 Mo6 Rb1 125.54(4) . 1_455
O15 P1 O5 113.2(3) . .
O15 P1 O11 113.1(3) . .
O5 P1 O11 112.2(3) . .
O15 P1 C1 109.7(3) . .
O5 P1 C1 108.8(3) . .
O11 P1 C1 98.8(3) . .
O16 P2 O6 115.3(3) . .
O16 P2 O10 111.9(3) . .
O6 P2 O10 111.9(3) . .
O16 P2 C1 106.6(3) . .
O6 P2 C1 110.0(3) . .
O10 P2 C1 99.9(3) . .
O16 P2 Rb3 78.1(2) . 1_545
O6 P2 Rb3 37.22(19) . 1_545
O10 P2 Rb3 133.34(19) . 1_545
C1 P2 Rb3 121.4(2) . 1_545
O31 P3 O21 114.3(3) . .
O31 P3 O26 111.0(2) . .
O21 P3 O26 112.5(3) . .
O31 P3 C5 110.2(3) . .
O21 P3 C5 108.0(3) . .
O26 P3 C5 99.8(3) . .
O32 P4 O22 114.7(3) . .
O32 P4 O27 112.7(3) . .
O22 P4 O27 111.5(3) . .
O32 P4 C5 108.2(3) . .
O22 P4 C5 109.7(3) . .
O27 P4 C5 98.8(3) . .
O32 P4 Rb1 42.81(19) . 1_455
O22 P4 Rb1 156.23(19) . 1_455
O27 P4 Rb1 88.66(17) . 1_455
C5 P4 Rb1 78.00(19) . 1_455
C2 S1 C3 102.1(4) . .
C2 S1 C4 97.1(4) . .
C3 S1 C4 101.0(4) . .
C7 S2 C8 103.5(4) . .
C7 S2 C6 102.1(3) . .
C8 S2 C6 97.7(4) . .
Mo1 O1 Rb3 105.6(3) . 2_665
Mo1 O2 Rb2 114.4(2) . 1_545
Mo1 O2 Rb3 98.5(2) . 1_545
Rb2 O2 Rb3 83.09(18) 1_545 1_545
Mo1 O3 Mo1 180.00(3) . 2_655
Mo1 O3 Rb3 86.66(7) . 2_665
Mo1 O3 Rb3 93.34(7) 2_655 2_665
Mo1 O3 Rb3 93.34(7) . 1_545
Mo1 O3 Rb3 86.66(7) 2_655 1_545
Rb3 O3 Rb3 180.00(10) 2_665 1_545
Mo2 O4 Mo1 157.2(3) . .
Mo2 O4 Rb2 94.81(18) . 1_545
Mo1 O4 Rb2 90.35(18) . 1_545
P1 O5 Mo1 135.3(3) . .
P1 O5 Rb3 129.8(3) . 2_665
Mo1 O5 Rb3 94.90(16) . 2_665
P2 O6 Mo1 130.6(3) . .
P2 O6 Rb3 124.3(3) . 1_545
Mo1 O6 Rb3 104.10(17) . 1_545
P2 O6 Rb2 107.3(2) . 1_545
Mo1 O6 Rb2 84.88(16) . 1_545
Rb3 O6 Rb2 84.05(16) 1_545 1_545
Mo2 O7 Rb2 107.0(2) . 1_545
Mo3 O9 Mo2 110.4(2) . .
P2 O10 Mo2 130.0(2) . .
P2 O10 Mo3 111.6(2) . .
Mo2 O10 Mo3 87.87(15) . .
P1 O11 Mo2 127.6(2) . .
P1 O11 Mo3 113.6(2) . .
Mo2 O11 Mo3 86.38(14) . .
Mo3 O12 Rb1 160.9(3) . .
C1 O14 Mo3 117.6(3) . .
Mo4 O18 Rb2 118.1(2) . .
Mo4 O19 Mo4 180.000(1) . 2_576
Mo5 O20 Mo4 158.5(3) . .
Mo5 O20 Rb2 96.45(18) . .
Mo4 O20 Rb2 92.72(17) . .
P3 O21 Mo4 133.3(3) . .
P4 O22 Mo4 134.3(3) . .
Mo5 O23 Rb1 107.3(3) . .
Mo5 O24 Rb2 111.5(2) . .
Mo5 O24 Rb1 95.1(2) . .
Rb2 O24 Rb1 123.8(2) . .
Mo6 O25 Mo5 111.1(2) . .
P3 O26 Mo5 131.1(2) . .
P3 O26 Mo6 111.8(2) . .
Mo5 O26 Mo6 87.51(15) . .
P4 O27 Mo6 114.2(2) . .
P4 O27 Mo5 128.0(2) . .
Mo6 O27 Mo5 87.42(15) . .
Mo6 O28 Rb1 108.9(2) . 1_455
C5 O30 Mo6 117.8(4) . .
C5 O30 Rb1 113.6(3) . 1_455
Mo6 O30 Rb1 97.97(16) . 1_455
P4 O32 Rb1 117.1(2) . 1_455
P4 O32 Rb3 137.3(3) . 1_455
Rb1 O32 Rb3 95.86(15) 1_455 1_455
O14 C1 C2 112.1(5) . .
O14 C1 P1 103.5(4) . .
C2 C1 P1 117.3(4) . .
O14 C1 P2 103.4(4) . .
C2 C1 P2 106.9(4) . .
P1 C1 P2 112.7(3) . .
C1 C2 S1 118.7(5) . .
C1 C2 H2A 107.6 . .
S1 C2 H2A 107.6 . .
C1 C2 H2B 107.6 . .
S1 C2 H2B 107.6 . .
H2A C2 H2B 107.1 . .
S1 C3 H3A 109.5 . .
S1 C3 H3B 109.5 . .
H3A C3 H3B 109.5 . .
S1 C3 H3C 109.5 . .
H3A C3 H3C 109.5 . .
H3B C3 H3C 109.5 . .
S1 C4 H4A 109.5 . .
S1 C4 H4B 109.5 . .
H4A C4 H4B 109.5 . .
S1 C4 H4C 109.5 . .
H4A C4 H4C 109.5 . .
H4B C4 H4C 109.5 . .
O30 C5 C6 111.1(5) . .
O30 C5 P3 103.8(4) . .
C6 C5 P3 117.0(4) . .
O30 C5 P4 102.6(4) . .
C6 C5 P4 109.4(4) . .
P3 C5 P4 111.9(3) . .
C5 C6 S2 116.8(4) . .
C5 C6 H6A 108.1 . .
S2 C6 H6A 108.1 . .
C5 C6 H6B 108.1 . .
S2 C6 H6B 108.1 . .
H6A C6 H6B 107.3 . .
S2 C7 H7A 109.5 . .
S2 C7 H7B 109.5 . .
H7A C7 H7B 109.5 . .
S2 C7 H7C 109.5 . .
H7A C7 H7C 109.5 . .
H7B C7 H7C 109.5 . .
S2 C8 H8A 109.5 . .
S2 C8 H8B 109.5 . .
H8A C8 H8B 109.5 . .
S2 C8 H8C 109.5 . .
H8A C8 H8C 109.5 . .
H8B C8 H8C 109.5 . .
O5W Rb1 O7W 78.4(3) 2_665 .
O5W Rb1 O32 81.5(2) 2_665 1_655
O7W Rb1 O32 116.5(3) . 1_655
O5W Rb1 O12 155.9(2) 2_665 .
O7W Rb1 O12 87.1(2) . .
O32 Rb1 O12 122.43(15) 1_655 .
O5W Rb1 O28 122.0(2) 2_665 1_655
O7W Rb1 O28 60.9(3) . 1_655
O32 Rb1 O28 82.09(15) 1_655 1_655
O12 Rb1 O28 64.34(16) . 1_655
O5W Rb1 O4W 93.1(3) 2_665 .
O7W Rb1 O4W 71.2(4) . .
O32 Rb1 O4W 169.1(2) 1_655 .
O12 Rb1 O4W 63.8(2) . .
O28 Rb1 O4W 108.7(2) 1_655 .
O5W Rb1 O23 102.84(19) 2_665 .
O7W Rb1 O23 154.1(3) . .
O32 Rb1 O23 89.05(15) 1_655 .
O12 Rb1 O23 82.10(15) . .
O28 Rb1 O23 132.00(16) 1_655 .
O4W Rb1 O23 82.9(2) . .
O5W Rb1 O30 142.0(2) 2_665 1_655
O7W Rb1 O30 114.4(3) . 1_655
O32 Rb1 O30 60.57(12) 1_655 1_655
O12 Rb1 O30 61.86(13) . 1_655
O28 Rb1 O30 53.80(12) 1_655 1_655
O4W Rb1 O30 124.8(2) . 1_655
O23 Rb1 O30 80.82(14) . 1_655
O5W Rb1 O24 54.71(17) 2_665 .
O7W Rb1 O24 124.0(3) . .
O32 Rb1 O24 87.47(14) 1_655 .
O12 Rb1 O24 123.24(16) . .
O28 Rb1 O24 169.50(16) 1_655 .
O4W Rb1 O24 81.7(2) . .
O23 Rb1 O24 48.46(14) . .
O30 Rb1 O24 121.29(13) 1_655 .
O5W Rb1 O13W 64.5(4) 2_665 .
O7W Rb1 O13W 61.7(4) . .
O32 Rb1 O13W 55.2(4) 1_655 .
O12 Rb1 O13W 124.5(3) . .
O28 Rb1 O13W 60.5(3) 1_655 .
O4W Rb1 O13W 130.6(4) . .
O23 Rb1 O13W 142.5(4) . .
O30 Rb1 O13W 89.4(4) 1_655 .
O24 Rb1 O13W 112.2(3) . .
O5W Rb1 P4 100.54(18) 2_665 1_655
O7W Rb1 P4 114.4(3) . 1_655
O32 Rb1 P4 20.07(9) 1_655 1_655
O12 Rb1 P4 102.99(12) . 1_655
O28 Rb1 P4 66.37(10) 1_655 1_655
O4W Rb1 P4 166.1(2) . 1_655
O23 Rb1 P4 91.04(11) . 1_655
O30 Rb1 P4 41.47(8) 1_655 1_655
O24 Rb1 P4 103.67(11) . 1_655
O13W Rb1 P4 59.7(4) . 1_655
O5W Rb1 Mo6 134.62(18) 2_665 1_655
O7W Rb1 Mo6 85.1(3) . 1_655
O32 Rb1 Mo6 68.71(10) 1_655 1_655
O12 Rb1 Mo6 61.71(11) . 1_655
O28 Rb1 Mo6 24.22(9) 1_655 1_655
O4W Rb1 Mo6 120.98(18) . 1_655
O23 Rb1 Mo6 109.83(12) . 1_655
O30 Rb1 Mo6 29.73(8) 1_655 1_655
O24 Rb1 Mo6 149.30(11) . 1_655
O13W Rb1 Mo6 70.4(4) . 1_655
P4 Rb1 Mo6 49.58(4) 1_655 1_655
O18 Rb2 O2W 93.4(2) . .
O18 Rb2 O2 157.6(2) . 1_565
O2W Rb2 O2 106.5(2) . 1_565
O18 Rb2 O24 102.41(18) . .
O2W Rb2 O24 81.8(2) . .
O2 Rb2 O24 90.79(18) 1_565 .
O18 Rb2 O7 61.31(15) . 1_565
O2W Rb2 O7 114.2(2) . 1_565
O2 Rb2 O7 100.20(18) 1_565 1_565
O24 Rb2 O7 156.5(2) . 1_565
O18 Rb2 O20 52.15(13) . .
O2W Rb2 O20 79.7(2) . .
O2 Rb2 O20 140.59(19) 1_565 .
O24 Rb2 O20 50.85(13) . .
O7 Rb2 O20 112.80(16) 1_565 .
O18 Rb2 O4 110.79(17) . 1_565
O2W Rb2 O4 116.3(2) . 1_565
O2 Rb2 O4 51.20(14) 1_565 1_565
O24 Rb2 O4 140.32(18) . 1_565
O7 Rb2 O4 49.63(12) 1_565 1_565
O20 Rb2 O4 159.12(18) . 1_565
O18 Rb2 O6 131.34(18) . 1_565
O2W Rb2 O6 72.2(2) . 1_565
O2 Rb2 O6 50.07(14) 1_565 1_565
O24 Rb2 O6 120.12(17) . 1_565
O7 Rb2 O6 82.31(14) 1_565 1_565
O20 Rb2 O6 151.66(19) . 1_565
O4 Rb2 O6 47.23(12) 1_565 1_565
O18 Rb2 O10W 91.6(3) . 2_565
O2W Rb2 O10W 172.8(4) . 2_565
O2 Rb2 O10W 67.7(3) 1_565 2_565
O24 Rb2 O10W 102.2(3) . 2_565
O7 Rb2 O10W 64.0(3) 1_565 2_565
O20 Rb2 O10W 107.5(3) . 2_565
O4 Rb2 O10W 56.9(3) 1_565 2_565
O6 Rb2 O10W 100.7(3) 1_565 2_565
O18 Rb2 Mo1 140.94(16) . 1_565
O2W Rb2 Mo1 105.0(2) . 1_565
O2 Rb2 Mo1 23.48(10) 1_565 1_565
O24 Rb2 Mo1 113.99(14) . 1_565
O7 Rb2 Mo1 79.67(12) 1_565 1_565
O20 Rb2 Mo1 163.97(15) . 1_565
O4 Rb2 Mo1 30.15(8) 1_565 1_565
O6 Rb2 Mo1 35.14(8) 1_565 1_565
O10W Rb2 Mo1 68.0(3) 2_565 1_565
O18 Rb2 Mo4 22.57(10) . .
O2W Rb2 Mo4 90.45(19) . .
O2 Rb2 Mo4 159.4(2) 1_565 .
O24 Rb2 Mo4 79.84(13) . .
O7 Rb2 Mo4 82.83(12) 1_565 .
O20 Rb2 Mo4 30.00(8) . .
O4 Rb2 Mo4 131.18(13) 1_565 .
O6 Rb2 Mo4 149.85(15) 1_565 .
O10W Rb2 Mo4 96.1(3) 2_565 .
Mo1 Rb2 Mo4 160.26(12) 1_565 .
O18 Rb2 Mo5 79.08(12) . .
O2W Rb2 Mo5 80.89(18) . .
O2 Rb2 Mo5 113.62(15) 1_565 .
O24 Rb2 Mo5 23.44(10) . .
O7 Rb2 Mo5 137.51(15) 1_565 .
O20 Rb2 Mo5 27.45(8) . .
O4 Rb2 Mo5 158.55(16) 1_565 .
O6 Rb2 Mo5 139.28(14) 1_565 .
O10W Rb2 Mo5 105.2(3) 2_565 .
Mo1 Rb2 Mo5 137.06(10) 1_565 .
Mo4 Rb2 Mo5 56.55(5) . .
O6 Rb3 O5W 115.2(2) 1_565 2_665
O6 Rb3 O5 94.14(16) 1_565 2_665
O5W Rb3 O5 75.71(18) 2_665 2_665
O6 Rb3 O13W 174.1(6) 1_565 .
O5W Rb3 O13W 70.5(6) 2_665 .
O5 Rb3 O13W 88.9(4) 2_665 .
O6 Rb3 O1 76.80(16) 1_565 2_665
O5W Rb3 O1 128.3(2) 2_665 2_665
O5 Rb3 O1 52.78(14) 2_665 2_665
O13W Rb3 O1 101.2(4) . 2_665
O6 Rb3 O32 120.69(17) 1_565 1_655
O5W Rb3 O32 78.07(18) 2_665 1_655
O5 Rb3 O32 142.99(18) 2_665 1_655
O13W Rb3 O32 57.7(3) . 1_655
O1 Rb3 O32 141.6(2) 2_665 1_655
O6 Rb3 O10W 91.4(4) 1_565 2_665
O5W Rb3 O10W 152.9(4) 2_665 2_665
O5 Rb3 O10W 108.8(3) 2_665 2_665
O13W Rb3 O10W 82.8(6) . 2_665
O1 Rb3 O10W 60.0(4) 2_665 2_665
O32 Rb3 O10W 84.3(4) 1_655 2_665
O6 Rb3 O2W 72.36(17) 1_565 .
O5W Rb3 O2W 89.5(2) 2_665 .
O5 Rb3 O2W 153.7(2) 2_665 .
O13W Rb3 O2W 106.8(3) . .
O1 Rb3 O2W 139.1(2) 2_665 .
O32 Rb3 O2W 49.27(15) 1_655 .
O10W Rb3 O2W 94.3(3) 2_665 .
O6 Rb3 O2 49.41(14) 1_565 1_565
O5W Rb3 O2 67.7(2) 2_665 1_565
O5 Rb3 O2 69.70(15) 2_665 1_565
O13W Rb3 O2 136.5(6) . 1_565
O1 Rb3 O2 95.20(17) 2_665 1_565
O32 Rb3 O2 122.46(19) 1_655 1_565
O10W Rb3 O2 139.3(4) 2_665 1_565
O2W Rb3 O2 84.71(18) . 1_565
O6 Rb3 O3 48.12(10) 1_565 1_565
O5W Rb3 O3 100.20(19) 2_665 1_565
O5 Rb3 O3 46.23(10) 2_665 1_565
O13W Rb3 O3 134.2(3) . 1_565
O1 Rb3 O3 48.66(11) 2_665 1_565
O32 Rb3 O3 166.95(17) 1_655 1_565
O10W Rb3 O3 101.5(4) 2_665 1_565
O2W Rb3 O3 118.12(16) . 1_565
O2 Rb3 O3 46.55(11) 1_565 1_565
O6 Rb3 Mo1 71.13(12) 1_565 2_665
O5W Rb3 Mo1 107.66(17) 2_665 2_665
O5 Rb3 Mo1 33.71(9) 2_665 2_665
O13W Rb3 Mo1 109.4(3) . 2_665
O1 Rb3 Mo1 24.86(10) 2_665 2_665
O32 Rb3 Mo1 164.00(17) 1_655 2_665
O10W Rb3 Mo1 84.7(3) 2_665 2_665
O2W Rb3 Mo1 143.43(16) . 2_665
O2 Rb3 Mo1 73.15(12) 1_565 2_665
O3 Rb3 Mo1 28.75(3) 1_565 2_665
O6 Rb3 P2 18.47(9) 1_565 1_565
O5W Rb3 P2 129.6(2) 2_665 1_565
O5 Rb3 P2 107.91(14) 2_665 1_565
O13W Rb3 P2 155.9(5) . 1_565
O1 Rb3 P2 77.16(13) 2_665 1_565
O32 Rb3 P2 108.89(13) 1_655 1_565
O10W Rb3 P2 75.5(3) 2_665 1_565
O2W Rb3 P2 65.13(14) . 1_565
O2 Rb3 P2 67.16(11) 1_565 1_565
O3 Rb3 P2 62.09(7) 1_565 1_565
Mo1 Rb3 P2 79.39(8) 2_665 1_565
Rb2 O2W Rb3 85.1(2) . .
Rb3 O5W Rb1 102.9(3) 2_665 2_665
Rb3 O10W Rb2 137.1(7) 2_665 2_565
Rb3 O13W Rb1 87.0(5) . .

loop_
_geom_bond_atom_site_label_1
_geom_bond_atom_site_label_2
_geom_bond_distance
_geom_bond_site_symmetry_2
Mo1 O1 1.704(5) .
Mo1 O2 1.720(5) .
Mo1 O3 1.8805(6) .
Mo1 O4 1.975(4) .
Mo1 O5 2.174(5) .
Mo1 O6 2.273(4) .
Mo1 Rb3 3.903(4) 2_665
Mo1 Rb2 3.932(4) 1_545
Mo1 Rb3 4.097(4) 1_545
Mo2 O7 1.715(5) .
Mo2 O8 1.725(5) .
Mo2 O4 1.860(4) .
Mo2 O9 2.001(4) .
Mo2 O10 2.247(4) .
Mo2 O11 2.327(4) .
Mo2 Mo3 3.1914(8) .
Mo2 Rb2 4.000(4) 1_545
Mo3 O12 1.704(5) .
Mo3 O13 1.720(5) .
Mo3 O9 1.885(5) .
Mo3 O14 1.961(4) .
Mo3 O11 2.336(4) .
Mo3 O10 2.351(4) .
Mo4 O17 1.708(5) .
Mo4 O18 1.716(5) .
Mo4 O19 1.8870(5) .
Mo4 O20 1.974(4) .
Mo4 O21 2.223(4) .
Mo4 O22 2.258(4) .
Mo4 Rb2 3.944(4) .
Mo5 O23 1.701(5) .
Mo5 O24 1.700(6) .
Mo5 O20 1.845(4) .
Mo5 O25 1.986(4) .
Mo5 O26 2.267(4) .
Mo5 O27 2.318(5) .
Mo5 Mo6 3.1951(8) .
Mo5 Rb1 3.940(2) .
Mo5 Rb2 3.977(4) .
Mo6 O28 1.699(5) .
Mo6 O29 1.713(5) .
Mo6 O25 1.887(5) .
Mo6 O30 1.962(4) .
Mo6 O27 2.306(4) .
Mo6 O26 2.352(4) .
Mo6 Rb1 3.918(2) 1_455
P1 O15 1.490(5) .
P1 O5 1.519(4) .
P1 O11 1.561(4) .
P1 C1 1.834(6) .
P2 O16 1.495(5) .
P2 O6 1.519(4) .
P2 O10 1.562(5) .
P2 C1 1.839(6) .
P2 Rb3 3.960(4) 1_545
P3 O31 1.499(5) .
P3 O21 1.513(4) .
P3 O26 1.567(4) .
P3 C5 1.834(6) .
P4 O32 1.500(5) .
P4 O22 1.503(4) .
P4 O27 1.563(5) .
P4 C5 1.845(6) .
P4 Rb1 3.889(3) 1_455
S1 C2 1.783(7) .
S1 C3 1.776(8) .
S1 C4 1.813(8) .
S2 C7 1.817(8) .
S2 C8 1.809(8) .
S2 C6 1.814(7) .
O1 Rb3 3.082(7) 2_665
O2 Rb2 2.897(6) 1_545
O2 Rb3 3.474(8) 1_545
O3 Mo1 1.8805(6) 2_655
O3 Rb3 3.532(4) 2_665
O3 Rb3 3.532(4) 1_545
O4 Rb2 3.388(6) 1_545
O5 Rb3 3.062(6) 2_665
O6 Rb3 2.900(6) 1_545
O6 Rb2 3.419(6) 1_545
O7 Rb2 3.147(6) 1_545
O12 Rb1 2.985(5) .
O14 C1 1.447(7) .
O18 Rb2 2.833(6) .
O19 Mo4 1.8870(5) 2_576
O20 Rb2 3.322(6) .
O23 Rb1 3.083(6) .
O24 Rb2 3.027(7) .
O24 Rb1 3.407(6) .
O28 Rb1 3.023(6) 1_455
O30 C5 1.452(7) .
O30 Rb1 3.130(5) 1_455
O32 Rb1 2.969(5) 1_455
O32 Rb3 3.200(6) 1_455
C1 C2 1.530(8) .
C2 H2A 0.9700 .
C2 H2B 0.9700 .
C3 H3A 0.9600 .
C3 H3B 0.9600 .
C3 H3C 0.9600 .
C4 H4A 0.9600 .
C4 H4B 0.9600 .
C4 H4C 0.9600 .
C5 C6 1.518(8) .
C6 H6A 0.9700 .
C6 H6B 0.9700 .
C7 H7A 0.9600 .
C7 H7B 0.9600 .
C7 H7C 0.9600 .
C8 H8A 0.9600 .
C8 H8B 0.9600 .
C8 H8C 0.9600 .
Rb1 O5W 2.941(7) 2_665
Rb1 O7W 2.999(11) .
Rb1 O32 2.969(5) 1_655
Rb1 O28 3.023(6) 1_655
Rb1 O4W 3.061(10) .
Rb1 O30 3.130(5) 1_655
Rb1 O13W 3.53(2) .
Rb1 P4 3.889(3) 1_655
Rb1 Mo6 3.918(2) 1_655
Rb2 O2W 2.870(9) .
Rb2 O2 2.897(6) 1_565
Rb2 O7 3.147(6) 1_565
Rb2 O4 3.388(6) 1_565
Rb2 O6 3.419(6) 1_565
Rb2 O10W 3.386(19) 2_565
Rb2 Mo1 3.932(4) 1_565
Rb3 O6 2.900(6) 1_565
Rb3 O5W 2.917(10) 2_665
Rb3 O5 3.062(6) 2_665
Rb3 O13W 3.117(19) .
Rb3 O1 3.082(7) 2_665
Rb3 O32 3.200(6) 1_655
Rb3 O10W 3.240(15) 2_665
Rb3 O2W 3.384(8) .
Rb3 O2 3.474(8) 1_565
Rb3 O3 3.532(4) 1_565
Rb3 Mo1 3.903(4) 2_665
Rb3 P2 3.960(4) 1_565
O5W Rb3 2.917(10) 2_665
O5W Rb1 2.941(7) 2_665
O6W O12W 1.01(2) 1_455
O8W O9W 0.94(2) .
O10W Rb3 3.240(15) 2_665
O10W Rb2 3.386(18) 2_565
O12W O6W 1.01(2) 1_655
